data_4116244
loop_
_publ_author_name
'Claire Wilson'
'Bo B. Iversen'
'Jacob Overgaard'
'Finn K. Larsen'
'Guang Wu'
'Sergiu P. Palii'
'Grigore A. Timco'
'Nicolae V. Gerbeleu'

_publ_section_title
;
 Multi-Temperature Crystallographic Studies of Mixed-Valence Polynuclear
 Complexes; Valence Trapping Process in the Trinuclear Oxo-Bridged Iron
 Compound, [Fe3O(O2CC(CH3)3)6(C5H5N)3]
;
_journal_name_full 'Journal of the American Chemical Society'
_journal_page_first 11370
_journal_page_last 11379
_journal_paper_doi 10.1021/ja994162a
_journal_volume 122
_journal_year 2000
_chemical_formula_sum 'C45 H69 Fe3 N3 O13'
_chemical_formula_weight 1027.58
_chemical_name_systematic
; 
 ? 
;
_space_group_IT_number 4
_symmetry_cell_setting monoclinic
_symmetry_space_group_name_Hall 'P 2yb'
_symmetry_space_group_name_H-M 'P 1 21 1'
_atom_sites_solution_hydrogens geom
_atom_sites_solution_primary direct
_atom_sites_solution_secondary difmap
_audit_creation_method SHELXL-97
_cell_angle_alpha 90.00
_cell_angle_beta 106.9600(10)
_cell_angle_gamma 90.00
_cell_formula_units_Z 2
_cell_length_a 11.588(3)
_cell_length_b 19.709(4)
_cell_length_c 11.875(3)
_cell_measurement_reflns_used 26
_cell_measurement_temperature 60(2)
_cell_measurement_theta_max 36.5
_cell_measurement_theta_min 30
_cell_volume 2594.2(11)
_computing_cell_refinement 'MAD (Allibon)'
_computing_data_collection 'MAD (Allibon)'
_computing_data_reduction 'KRYSTAL (Hazell)'
_computing_structure_refinement 'SHELXL-97 (Sheldrick, 1997)'
_computing_structure_solution 'SHELXS-97 (Sheldrick, 1990)'
_diffrn_ambient_temperature 60(2)
_diffrn_measured_fraction_theta_full 0.998
_diffrn_measured_fraction_theta_max 0.998
_diffrn_measurement_device_type Huber
_diffrn_measurement_method '/q-2/w scans'
_diffrn_radiation_monochromator graphite
_diffrn_radiation_source 'fine-focus sealed tube'
_diffrn_radiation_type AgK\a
_diffrn_radiation_wavelength 0.56080
_diffrn_reflns_av_R_equivalents 0.08
_diffrn_reflns_av_sigmaI/netI 0.1252
_diffrn_reflns_limit_h_max 14
_diffrn_reflns_limit_h_min -14
_diffrn_reflns_limit_k_max 24
_diffrn_reflns_limit_k_min 0
_diffrn_reflns_limit_l_max 15
_diffrn_reflns_limit_l_min 0
_diffrn_reflns_number 7393
_diffrn_reflns_theta_full 20.81
_diffrn_reflns_theta_max 20.81
_diffrn_reflns_theta_min 1.70
_exptl_absorpt_coefficient_mu 0.466
_exptl_absorpt_correction_T_max 0.916
_exptl_absorpt_correction_T_min 0.894
_exptl_absorpt_correction_type integration
_exptl_absorpt_process_details 'need ref here ABSORB ()'
_exptl_crystal_colour 'red brown'
_exptl_crystal_density_diffrn 1.316
_exptl_crystal_description 'irregular block'
_exptl_crystal_F_000 1084
_exptl_crystal_size_max 0.35
_exptl_crystal_size_mid 0.24
_exptl_crystal_size_min 0.24
_refine_diff_density_max 1.041
_refine_diff_density_min -0.621
_refine_diff_density_rms 0.112
_refine_ls_abs_structure_details 'Flack H D (1983), Acta Cryst. A39, 876-881'
_refine_ls_abs_structure_Flack -0.01(5)
_refine_ls_extinction_method none
_refine_ls_goodness_of_fit_ref 1.218
_refine_ls_hydrogen_treatment noref
_refine_ls_matrix_type full
_refine_ls_number_parameters 577
_refine_ls_number_reflns 5673
_refine_ls_number_restraints 1
_refine_ls_restrained_S_all 1.218
_refine_ls_R_factor_all 0.0834
_refine_ls_R_factor_gt 0.0685
_refine_ls_shift/su_max 0.002
_refine_ls_shift/su_mean 0.000
_refine_ls_structure_factor_coef Fsqd
_refine_ls_weighting_details 'calc w=1/[\s^2^(Fo^2^)+(0.0000P)^2^+2.0000P] where P=(Fo^2^+2Fc^2^)/3'
_refine_ls_weighting_scheme calc
_refine_ls_wR_factor_gt 0.1618
_refine_ls_wR_factor_ref 0.1695
_reflns_number_gt 4733
_reflns_number_total 5673
_reflns_threshold_expression >2sigma(I)
_cod_data_source_file ja994162a_03.cif
_cod_data_source_block fe602s
_cod_database_code 4116244

loop_
_symmetry_equiv_pos_as_xyz
'x, y, z'
'-x, y+1/2, -z'

loop_
_atom_site_label
_atom_site_type_symbol
_atom_site_fract_x
_atom_site_fract_y
_atom_site_fract_z
_atom_site_U_iso_or_equiv
_atom_site_adp_type
_atom_site_occupancy
_atom_site_symmetry_multiplicity
_atom_site_calc_flag
_atom_site_refinement_flags
Fe1 Fe 0.89074(12) 0.17559(6) 0.26612(10) 0.0244(3) Uani 1 1 d .
Fe2 Fe 0.75141(11) 0.03362(6) 0.29539(10) 0.0219(3) Uani 1 1 d .
Fe3 Fe 0.58887(12) 0.16476(5) 0.18184(10) 0.0245(3) Uani 1 1 d .
O1 O 0.7400(5) 0.1227(3) 0.2462(5) 0.0208(11) Uani 1 1 d .
O11 O 0.9821(6) 0.1343(3) 0.4266(5) 0.0296(13) Uani 1 1 d .
O12 O 0.8654(5) 0.0495(3) 0.4596(5) 0.0267(13) Uani 1 1 d .
O22 O 0.8916(6) 0.0065(3) 0.2396(5) 0.0267(12) Uani 1 1 d .
O21 O 0.9676(6) 0.0999(3) 0.1822(6) 0.0303(13) Uani 1 1 d .
O31 O 0.6116(5) 0.0378(3) 0.3644(5) 0.0278(12) Uani 1 1 d .
O32 O 0.5209(6) 0.1390(3) 0.3205(5) 0.0279(13) Uani 1 1 d .
O41 O 0.6407(6) -0.0055(3) 0.1427(5) 0.0287(13) Uani 1 1 d .
O42 O 0.5097(6) 0.0801(3) 0.0937(6) 0.0299(14) Uani 1 1 d .
O51 O 0.6290(5) 0.1936(3) 0.0311(5) 0.0257(12) Uani 1 1 d .
O52 O 0.8229(5) 0.2218(3) 0.1056(5) 0.0265(13) Uani 1 1 d .
O61 O 0.6323(6) 0.2551(3) 0.2613(5) 0.0257(12) Uani 1 1 d .
O62 O 0.8295(5) 0.2528(3) 0.3561(6) 0.0269(12) Uani 1 1 d .
N101 N 1.0481(6) 0.2405(4) 0.2737(6) 0.0229(14) Uani 1 1 d .
N201 N 0.7591(7) -0.0748(4) 0.3560(6) 0.0258(15) Uani 1 1 d .
N301 N 0.4110(7) 0.2106(4) 0.0888(6) 0.0284(16) Uani 1 1 d .
C10 C 0.9525(7) 0.0911(4) 0.4908(6) 0.0219(15) Uani 1 1 d .
C13 C 1.0236(8) 0.0901(4) 0.6214(8) 0.0285(18) Uani 1 1 d .
C14 C 1.1593(9) 0.0927(6) 0.6312(10) 0.042(2) Uani 1 1 d .
H14A H 1.1755 0.1321 0.5906 0.063 Uiso 1 1 calc R
H14B H 1.1814 0.0526 0.5964 0.063 Uiso 1 1 calc R
H14C H 1.2055 0.0951 0.7126 0.063 Uiso 1 1 calc R
C15 C 0.9929(12) 0.1561(6) 0.6746(8) 0.049(3) Uani 1 1 d .
H15A H 1.0122 0.1941 0.6330 0.074 Uiso 1 1 calc R
H15B H 1.0388 0.1587 0.7561 0.074 Uiso 1 1 calc R
H15C H 0.9083 0.1568 0.6681 0.074 Uiso 1 1 calc R
C16 C 0.9942(9) 0.0281(6) 0.6850(8) 0.040(2) Uani 1 1 d .
H16A H 1.0407 0.0296 0.7664 0.060 Uiso 1 1 calc R
H16B H 1.0137 -0.0124 0.6495 0.060 Uiso 1 1 calc R
H16C H 0.9098 0.0281 0.6792 0.060 Uiso 1 1 calc R
C20 C 0.9566(6) 0.0364(5) 0.1864(6) 0.0212(14) Uani 1 1 d .
C23 C 1.0248(9) -0.0093(4) 0.1229(8) 0.0300(19) Uani 1 1 d .
C24 C 0.9324(11) -0.0493(7) 0.0291(11) 0.050(3) Uani 1 1 d .
H24A H 0.8821 -0.0748 0.0652 0.075 Uiso 1 1 calc R
H24B H 0.9732 -0.0798 -0.0094 0.075 Uiso 1 1 calc R
H24C H 0.8834 -0.0186 -0.0277 0.075 Uiso 1 1 calc R
C25 C 1.1035(12) 0.0307(7) 0.0652(12) 0.056(3) Uani 1 1 d .
H25A H 1.1621 0.0560 0.1240 0.084 Uiso 1 1 calc R
H25B H 1.0543 0.0613 0.0083 0.084 Uiso 1 1 calc R
H25C H 1.1442 0.0001 0.0266 0.084 Uiso 1 1 calc R
C26 C 1.1018(10) -0.0590(6) 0.2153(11) 0.044(3) Uani 1 1 d .
H26A H 1.0505 -0.0839 0.2510 0.066 Uiso 1 1 calc R
H26B H 1.1602 -0.0339 0.2747 0.066 Uiso 1 1 calc R
H26C H 1.1427 -0.0900 0.1776 0.066 Uiso 1 1 calc R
C30 C 0.5462(7) 0.0850(4) 0.3794(7) 0.0249(17) Uani 1 1 d .
C33 C 0.4894(9) 0.0768(4) 0.4816(8) 0.0292(18) Uani 1 1 d .
C34 C 0.5683(11) 0.0290(6) 0.5760(8) 0.044(2) Uani 1 1 d .
H34A H 0.5804 -0.0129 0.5399 0.067 Uiso 1 1 calc R
H34B H 0.5287 0.0202 0.6351 0.067 Uiso 1 1 calc R
H34C H 0.6449 0.0501 0.6118 0.067 Uiso 1 1 calc R
C35 C 0.3670(9) 0.0419(6) 0.4236(11) 0.046(3) Uani 1 1 d .
H35A H 0.3806 -0.0007 0.3902 0.068 Uiso 1 1 calc R
H35B H 0.3185 0.0705 0.3626 0.068 Uiso 1 1 calc R
H35C H 0.3259 0.0340 0.4818 0.068 Uiso 1 1 calc R
C36 C 0.4676(10) 0.1435(5) 0.5340(9) 0.039(2) Uani 1 1 d .
H36A H 0.4184 0.1720 0.4731 0.059 Uiso 1 1 calc R
H36B H 0.5434 0.1655 0.5694 0.059 Uiso 1 1 calc R
H36C H 0.4272 0.1356 0.5927 0.059 Uiso 1 1 calc R
C40 C 0.5500(8) 0.0233(4) 0.0756(8) 0.0275(17) Uani 1 1 d .
C43 C 0.4807(9) -0.0161(5) -0.0325(9) 0.039(2) Uani 1 1 d .
C44 C 0.4221(10) -0.0772(6) 0.0093(12) 0.048(3) Uani 1 1 d .
H44A H 0.3774 -0.1032 -0.0577 0.073 Uiso 1 1 calc R
H44B H 0.3686 -0.0616 0.0521 0.073 Uiso 1 1 calc R
H44C H 0.4838 -0.1052 0.0596 0.073 Uiso 1 1 calc R
C45 C 0.3828(13) 0.0307(7) -0.1158(10) 0.066(4) Uani 1 1 d .
H45A H 0.3392 0.0054 -0.1841 0.098 Uiso 1 1 calc R
H45B H 0.4215 0.0689 -0.1397 0.098 Uiso 1 1 calc R
H45C H 0.3278 0.0464 -0.0747 0.098 Uiso 1 1 calc R
C46 C 0.5688(12) -0.0391(5) -0.0997(9) 0.045(3) Uani 1 1 d .
H46A H 0.5256 -0.0641 -0.1685 0.068 Uiso 1 1 calc R
H46B H 0.6299 -0.0674 -0.0498 0.068 Uiso 1 1 calc R
H46C H 0.6058 0.0000 -0.1230 0.068 Uiso 1 1 calc R
C50 C 0.7306(7) 0.2119(4) 0.0226(7) 0.0208(15) Uani 1 1 d .
C53 C 0.7392(8) 0.2213(5) -0.1032(8) 0.0303(19) Uani 1 1 d .
C54 C 0.7363(14) 0.1485(7) -0.1522(11) 0.058(3) Uani 1 1 d .
H54A H 0.8055 0.1238 -0.1062 0.087 Uiso 1 1 calc R
H54B H 0.7375 0.1503 -0.2326 0.087 Uiso 1 1 calc R
H54C H 0.6642 0.1260 -0.1481 0.087 Uiso 1 1 calc R
C55 C 0.8572(9) 0.2556(7) -0.1030(8) 0.046(3) Uani 1 1 d .
H55A H 0.9239 0.2295 -0.0560 0.069 Uiso 1 1 calc R
H55B H 0.8599 0.3004 -0.0707 0.069 Uiso 1 1 calc R
H55C H 0.8621 0.2584 -0.1822 0.069 Uiso 1 1 calc R
C56 C 0.6295(11) 0.2600(8) -0.1763(8) 0.058(4) Uani 1 1 d .
H56A H 0.5575 0.2367 -0.1740 0.087 Uiso 1 1 calc R
H56B H 0.6320 0.2629 -0.2562 0.087 Uiso 1 1 calc R
H56C H 0.6298 0.3049 -0.1447 0.087 Uiso 1 1 calc R
C60 C 0.7245(7) 0.2736(4) 0.3415(7) 0.0202(15) Uani 1 1 d .
C63 C 0.7074(7) 0.3267(4) 0.4303(7) 0.0218(16) Uani 1 1 d .
C64 C 0.7665(9) 0.2998(5) 0.5557(7) 0.0290(18) Uani 1 1 d .
H64A H 0.7266 0.2589 0.5675 0.044 Uiso 1 1 calc R
H64B H 0.7594 0.3333 0.6120 0.044 Uiso 1 1 calc R
H64C H 0.8502 0.2905 0.5657 0.044 Uiso 1 1 calc R
C65 C 0.7705(9) 0.3919(5) 0.4109(10) 0.036(2) Uani 1 1 d .
H65A H 0.8543 0.3828 0.4213 0.054 Uiso 1 1 calc R
H65B H 0.7630 0.4256 0.4668 0.054 Uiso 1 1 calc R
H65C H 0.7338 0.4083 0.3325 0.054 Uiso 1 1 calc R
C66 C 0.5734(9) 0.3402(5) 0.4141(9) 0.037(2) Uani 1 1 d .
H66A H 0.5349 0.2989 0.4265 0.055 Uiso 1 1 calc R
H66B H 0.5361 0.3564 0.3357 0.055 Uiso 1 1 calc R
H66C H 0.5653 0.3737 0.4700 0.055 Uiso 1 1 calc R
C102 C 1.1608(9) 0.2165(5) 0.2943(8) 0.036(2) Uani 1 1 d .
H10A H 1.1743 0.1705 0.3098 0.043 Uiso 1 1 calc R
C103 C 1.2569(9) 0.2569(6) 0.2935(9) 0.037(2) Uani 1 1 d .
H10B H 1.3336 0.2383 0.3076 0.044 Uiso 1 1 calc R
C104 C 1.2391(9) 0.3238(6) 0.2721(9) 0.040(2) Uani 1 1 d .
H10C H 1.3031 0.3519 0.2702 0.048 Uiso 1 1 calc R
C105 C 1.1257(9) 0.3499(5) 0.2531(8) 0.035(2) Uani 1 1 d .
H10D H 1.1120 0.3962 0.2410 0.043 Uiso 1 1 calc R
C106 C 1.0328(8) 0.3073(5) 0.2523(8) 0.0291(18) Uani 1 1 d .
H10E H 0.9555 0.3252 0.2361 0.035 Uiso 1 1 calc R
C202 C 0.6588(8) -0.1106(5) 0.3412(8) 0.0297(18) Uani 1 1 d .
H20A H 0.5849 -0.0899 0.3062 0.036 Uiso 1 1 calc R
C203 C 0.6605(9) -0.1783(4) 0.3762(8) 0.0302(19) Uani 1 1 d .
H20B H 0.5892 -0.2024 0.3656 0.036 Uiso 1 1 calc R
C204 C 0.7712(9) -0.2084(4) 0.4272(8) 0.0297(19) Uani 1 1 d .
H20C H 0.7753 -0.2534 0.4519 0.036 Uiso 1 1 calc R
C205 C 0.8751(9) -0.1717(4) 0.4411(8) 0.0286(18) Uani 1 1 d .
H20D H 0.9502 -0.1916 0.4739 0.034 Uiso 1 1 calc R
C206 C 0.8659(8) -0.1038(4) 0.4052(7) 0.0257(17) Uani 1 1 d .
H20E H 0.9358 -0.0783 0.4158 0.031 Uiso 1 1 calc R
C302 C 0.4078(8) 0.2700(5) 0.0332(8) 0.0294(18) Uani 1 1 d .
H30A H 0.4788 0.2946 0.0456 0.035 Uiso 1 1 calc R
C303 C 0.3010(10) 0.2964(5) -0.0433(9) 0.039(2) Uani 1 1 d .
H30B H 0.3021 0.3369 -0.0834 0.047 Uiso 1 1 calc R
C304 C 0.1943(9) 0.2615(6) -0.0581(10) 0.041(2) Uani 1 1 d .
H30C H 0.1218 0.2786 -0.1061 0.050 Uiso 1 1 calc R
C305 C 0.1979(10) 0.2005(5) 0.0004(12) 0.047(3) Uani 1 1 d .
H30D H 0.1277 0.1755 -0.0087 0.056 Uiso 1 1 calc R
C306 C 0.3079(8) 0.1765(5) 0.0732(9) 0.0335(18) Uani 1 1 d .
H30E H 0.3093 0.1355 0.1121 0.040 Uiso 1 1 calc R

loop_
_atom_site_aniso_label
_atom_site_aniso_U_11
_atom_site_aniso_U_22
_atom_site_aniso_U_33
_atom_site_aniso_U_23
_atom_site_aniso_U_13
_atom_site_aniso_U_12
Fe1 0.0363(6) 0.0186(5) 0.0162(5) 0.0014(4) 0.0041(4) 0.0030(5)
Fe2 0.0271(6) 0.0173(5) 0.0191(5) 0.0005(4) 0.0033(4) -0.0003(5)
Fe3 0.0357(6) 0.0175(6) 0.0193(5) -0.0018(4) 0.0063(4) -0.0049(5)
O1 0.031(3) 0.010(2) 0.019(3) -0.0008(19) 0.004(2) 0.000(2)
O11 0.033(3) 0.026(3) 0.025(3) 0.004(2) 0.001(2) -0.002(3)
O12 0.028(3) 0.030(3) 0.016(2) 0.002(2) -0.002(2) -0.001(2)
O22 0.028(3) 0.028(3) 0.025(3) 0.004(2) 0.009(2) 0.001(2)
O21 0.038(3) 0.019(3) 0.034(3) 0.001(2) 0.010(3) -0.003(3)
O31 0.030(3) 0.017(3) 0.034(3) 0.006(2) 0.005(2) 0.000(3)
O32 0.032(3) 0.024(3) 0.021(3) 0.003(2) -0.002(2) 0.006(2)
O41 0.038(3) 0.015(3) 0.026(3) 0.001(2) -0.001(3) 0.003(2)
O42 0.033(3) 0.020(3) 0.031(3) -0.002(2) 0.002(3) 0.002(2)
O51 0.024(3) 0.034(3) 0.019(3) 0.002(2) 0.005(2) -0.003(2)
O52 0.024(3) 0.030(3) 0.020(3) 0.001(2) -0.002(2) -0.005(2)
O61 0.030(3) 0.017(3) 0.025(3) -0.003(2) 0.000(2) -0.002(2)
O62 0.022(3) 0.028(3) 0.031(3) 0.001(3) 0.008(2) 0.000(2)
N101 0.025(3) 0.023(3) 0.021(3) -0.002(3) 0.007(3) 0.003(3)
N201 0.032(4) 0.017(3) 0.026(3) 0.002(3) 0.005(3) -0.004(3)
N301 0.038(4) 0.023(3) 0.027(3) -0.010(3) 0.014(3) -0.007(3)
C10 0.030(4) 0.021(4) 0.011(3) 0.000(3) 0.000(3) 0.000(3)
C13 0.032(4) 0.021(4) 0.030(4) 0.003(3) 0.006(3) 0.003(3)
C14 0.034(5) 0.040(5) 0.045(6) 0.016(5) 0.001(4) 0.001(4)
C15 0.070(7) 0.048(6) 0.025(4) -0.005(4) 0.005(4) 0.017(6)
C16 0.044(5) 0.044(5) 0.026(4) 0.010(4) 0.001(4) -0.007(5)
C20 0.013(3) 0.026(4) 0.020(3) -0.005(3) -0.003(3) -0.006(3)
C23 0.041(5) 0.022(4) 0.027(4) 0.001(3) 0.010(4) -0.004(4)
C24 0.046(6) 0.058(7) 0.043(6) -0.012(5) 0.010(5) -0.005(5)
C25 0.072(8) 0.039(6) 0.074(8) 0.004(6) 0.046(7) -0.008(6)
C26 0.040(6) 0.041(6) 0.053(6) 0.006(5) 0.017(5) 0.021(5)
C30 0.023(4) 0.026(4) 0.023(4) 0.001(3) 0.003(3) -0.009(3)
C33 0.039(5) 0.020(4) 0.029(4) 0.001(3) 0.011(4) 0.005(3)
C34 0.064(7) 0.042(5) 0.028(4) 0.004(4) 0.014(4) 0.012(6)
C35 0.028(5) 0.044(6) 0.069(7) -0.008(5) 0.022(5) -0.007(5)
C36 0.048(6) 0.036(5) 0.040(5) 0.000(4) 0.024(4) 0.002(4)
C40 0.032(4) 0.018(4) 0.031(4) 0.002(3) 0.006(3) 0.000(3)
C43 0.039(5) 0.028(4) 0.031(5) -0.006(4) -0.018(4) 0.005(4)
C44 0.036(5) 0.039(6) 0.062(7) -0.019(5) 0.001(5) -0.002(5)
C45 0.081(9) 0.041(6) 0.043(6) -0.024(6) -0.031(6) 0.021(7)
C46 0.074(8) 0.030(5) 0.025(4) -0.003(4) 0.004(5) 0.017(5)
C50 0.027(4) 0.016(3) 0.021(4) -0.001(3) 0.009(3) 0.001(3)
C53 0.026(4) 0.036(5) 0.025(4) 0.004(4) 0.002(3) 0.004(4)
C54 0.086(10) 0.050(7) 0.048(7) -0.017(5) 0.034(7) 0.004(6)
C55 0.036(5) 0.079(8) 0.023(4) 0.010(5) 0.008(4) -0.011(5)
C56 0.054(7) 0.105(11) 0.017(4) 0.022(6) 0.014(4) 0.032(7)
C60 0.024(4) 0.014(3) 0.019(3) -0.002(3) 0.000(3) -0.002(3)
C63 0.018(4) 0.019(4) 0.025(4) -0.004(3) 0.001(3) 0.001(3)
C64 0.039(5) 0.033(4) 0.016(4) 0.000(3) 0.010(3) -0.004(4)
C65 0.039(5) 0.021(4) 0.048(6) -0.003(4) 0.012(4) -0.003(4)
C66 0.028(4) 0.036(5) 0.045(5) -0.011(4) 0.008(4) 0.007(4)
C102 0.040(5) 0.038(5) 0.024(4) -0.007(4) 0.001(4) 0.009(4)
C103 0.027(4) 0.050(6) 0.032(5) 0.001(4) 0.004(4) 0.002(4)
C104 0.030(5) 0.054(6) 0.032(5) 0.002(4) 0.005(4) -0.006(4)
C105 0.041(5) 0.033(5) 0.029(4) 0.002(4) 0.003(4) -0.013(4)
C106 0.029(4) 0.028(4) 0.025(4) 0.007(3) 0.000(3) 0.005(3)
C202 0.031(5) 0.022(4) 0.031(4) 0.002(3) 0.001(4) -0.002(3)
C203 0.035(5) 0.022(4) 0.028(4) 0.003(3) 0.001(4) -0.005(3)
C204 0.043(5) 0.020(4) 0.025(4) -0.007(3) 0.009(4) 0.001(4)
C205 0.034(4) 0.016(4) 0.034(4) 0.009(3) 0.007(4) 0.003(3)
C206 0.033(4) 0.022(4) 0.022(4) 0.003(3) 0.008(3) -0.002(3)
C302 0.026(4) 0.025(4) 0.035(5) 0.003(4) 0.007(4) 0.005(3)
C303 0.040(5) 0.032(5) 0.040(5) 0.009(4) 0.005(4) 0.003(4)
C304 0.022(4) 0.040(5) 0.053(6) -0.002(5) -0.003(4) -0.001(4)
C305 0.042(6) 0.022(4) 0.069(7) -0.011(5) 0.004(5) -0.003(4)
C306 0.026(4) 0.026(4) 0.047(5) -0.003(4) 0.007(4) -0.001(4)

loop_
_atom_type_symbol
_atom_type_description
_atom_type_scat_dispersion_real
_atom_type_scat_dispersion_imag
_atom_type_scat_source
C C 0.0015 0.0009 'International Tables Vol C Tables 4.2.6.8 and 6.1.1.4'
H H 0.0000 0.0000 'International Tables Vol C Tables 4.2.6.8 and 6.1.1.4'
N N 0.0030 0.0019 'International Tables Vol C Tables 4.2.6.8 and 6.1.1.4'
O O 0.0056 0.0036 'International Tables Vol C Tables 4.2.6.8 and 6.1.1.4'
Fe Fe 0.2886 0.5448 'International Tables Vol C Tables 4.2.6.8 and 6.1.1.4'

loop_
_geom_angle_atom_site_label_1
_geom_angle_atom_site_label_2
_geom_angle_atom_site_label_3
_geom_angle
O1 Fe1 O52 92.1(2)
O1 Fe1 O11 95.7(2)
O52 Fe1 O11 171.9(3)
O1 Fe1 O62 91.4(2)
O52 Fe1 O62 93.2(3)
O11 Fe1 O62 88.5(3)
O1 Fe1 O21 92.8(2)
O52 Fe1 O21 88.6(3)
O11 Fe1 O21 89.1(3)
O62 Fe1 O21 175.3(3)
O1 Fe1 N101 174.4(3)
O52 Fe1 N101 82.5(3)
O11 Fe1 N101 89.8(3)
O62 Fe1 N101 87.5(2)
O21 Fe1 N101 88.4(3)
O1 Fe1 Fe2 29.28(16)
O52 Fe1 Fe2 114.06(17)
O11 Fe1 Fe2 72.70(19)
O62 Fe1 Fe2 108.23(18)
O21 Fe1 Fe2 74.88(18)
N101 Fe1 Fe2 155.65(19)
O1 Fe1 Fe3 29.22(16)
O52 Fe1 Fe3 70.56(18)
O11 Fe1 Fe3 117.5(2)
O62 Fe1 Fe3 73.72(17)
O21 Fe1 Fe3 110.99(18)
N101 Fe1 Fe3 145.72(19)
Fe2 Fe1 Fe3 58.49(4)
O1 Fe2 O22 98.0(3)
O1 Fe2 O31 95.6(3)
O22 Fe2 O31 166.4(3)
O1 Fe2 O12 97.1(2)
O22 Fe2 O12 89.7(3)
O31 Fe2 O12 88.8(2)
O1 Fe2 O41 96.3(2)
O22 Fe2 O41 88.0(3)
O31 Fe2 O41 90.3(3)
O12 Fe2 O41 166.6(2)
O1 Fe2 N201 178.1(3)
O22 Fe2 N201 83.8(3)
O31 Fe2 N201 82.6(3)
O12 Fe2 N201 83.4(3)
O41 Fe2 N201 83.2(2)
O1 Fe2 Fe3 29.72(19)
O22 Fe2 Fe3 120.26(18)
O31 Fe2 Fe3 72.50(17)
O12 Fe2 Fe3 114.25(18)
O41 Fe2 Fe3 78.11(17)
N201 Fe2 Fe3 148.5(2)
O1 Fe2 Fe1 31.87(19)
O22 Fe2 Fe1 73.83(18)
O31 Fe2 Fe1 118.91(18)
O12 Fe2 Fe1 76.67(18)
O41 Fe2 Fe1 115.25(18)
N201 Fe2 Fe1 149.9(2)
Fe3 Fe2 Fe1 61.58(4)
O1 Fe3 O61 97.1(2)
O1 Fe3 O42 94.2(2)
O61 Fe3 O42 168.3(3)
O1 Fe3 O51 93.2(2)
O61 Fe3 O51 94.3(3)
O42 Fe3 O51 87.8(3)
O1 Fe3 O32 95.3(2)
O61 Fe3 O32 86.9(3)
O42 Fe3 O32 89.4(3)
O51 Fe3 O32 171.2(2)
O1 Fe3 N301 174.4(3)
O61 Fe3 N301 86.7(3)
O42 Fe3 N301 82.2(3)
O51 Fe3 N301 82.4(3)
O32 Fe3 N301 89.0(3)
O1 Fe3 Fe2 28.96(17)
O61 Fe3 Fe2 118.33(17)
O42 Fe3 Fe2 71.48(18)
O51 Fe3 Fe2 109.28(18)
O32 Fe3 Fe2 77.63(17)
N301 Fe3 Fe2 150.4(2)
O1 Fe3 Fe1 30.98(17)
O61 Fe3 Fe1 72.96(18)
O42 Fe3 Fe1 118.65(19)
O51 Fe3 Fe1 76.19(17)
O32 Fe3 Fe1 112.42(17)
N301 Fe3 Fe1 148.9(2)
Fe2 Fe3 Fe1 59.93(4)
Fe2 O1 Fe3 121.3(3)
Fe2 O1 Fe1 118.9(3)
Fe3 O1 Fe1 119.8(3)
C10 O11 Fe1 132.2(6)
C10 O12 Fe2 128.1(5)
C20 O22 Fe2 134.7(6)
C20 O21 Fe1 128.1(6)
C30 O31 Fe2 133.0(6)
C30 O32 Fe3 124.3(6)
C40 O41 Fe2 125.9(6)
C40 O42 Fe3 133.0(6)
C50 O51 Fe3 126.9(5)
C50 O52 Fe1 132.6(6)
C60 O61 Fe3 130.7(5)
C60 O62 Fe1 129.0(5)
C106 N101 C102 116.6(8)
C106 N101 Fe1 119.9(6)
C102 N101 Fe1 123.4(6)
C202 N201 C206 119.7(8)
C202 N201 Fe2 120.7(6)
C206 N201 Fe2 119.5(6)
C306 N301 C302 118.4(8)
C306 N301 Fe3 121.8(6)
C302 N301 Fe3 119.2(6)
O11 C10 O12 126.6(7)
O11 C10 C13 117.6(7)
O12 C10 C13 115.7(7)
C16 C13 C10 112.4(7)
C16 C13 C15 111.3(9)
C10 C13 C15 106.6(7)
C16 C13 C14 111.0(8)
C10 C13 C14 108.1(8)
C15 C13 C14 107.1(9)
O21 C20 O22 124.4(8)
O21 C20 C23 119.4(7)
O22 C20 C23 116.1(8)
C25 C23 C24 109.1(9)
C25 C23 C20 112.4(8)
C24 C23 C20 108.1(8)
C25 C23 C26 110.6(10)
C24 C23 C26 109.3(9)
C20 C23 C26 107.2(8)
O31 C30 O32 127.2(8)
O31 C30 C33 116.7(7)
O32 C30 C33 116.1(8)
C36 C33 C34 111.6(8)
C36 C33 C35 109.3(9)
C34 C33 C35 108.9(9)
C36 C33 C30 113.1(8)
C34 C33 C30 109.7(8)
C35 C33 C30 104.0(7)
O41 C40 O42 125.4(8)
O41 C40 C43 116.5(8)
O42 C40 C43 118.0(8)
C40 C43 C44 107.7(9)
C40 C43 C46 108.8(8)
C44 C43 C46 111.1(9)
C40 C43 C45 110.0(8)
C44 C43 C45 111.1(10)
C46 C43 C45 108.2(10)
O52 C50 O51 126.1(7)
O52 C50 C53 118.0(7)
O51 C50 C53 115.9(7)
C56 C53 C55 112.3(10)
C56 C53 C50 109.6(8)
C55 C53 C50 111.3(7)
C56 C53 C54 109.2(10)
C55 C53 C54 109.5(10)
C50 C53 C54 104.7(8)
O62 C60 O61 126.0(8)
O62 C60 C63 116.3(7)
O61 C60 C63 117.7(7)
C65 C63 C66 110.3(7)
C65 C63 C60 107.8(7)
C66 C63 C60 111.1(7)
C65 C63 C64 109.7(7)
C66 C63 C64 109.2(8)
C60 C63 C64 108.6(7)
N101 C102 C103 122.9(10)
C104 C103 C102 119.3(10)
C103 C104 C105 119.0(10)
C106 C105 C104 119.2(10)
N101 C106 C105 122.9(9)
N201 C202 C203 122.2(9)
C204 C203 C202 118.1(9)
C205 C204 C203 119.6(8)
C204 C205 C206 118.8(9)
N201 C206 C205 121.4(8)
N301 C302 C303 122.4(9)
C304 C303 C302 119.0(9)
C303 C304 C305 118.4(10)
C304 C305 C306 119.5(10)
N301 C306 C305 122.3(10)

loop_
_geom_bond_atom_site_label_1
_geom_bond_atom_site_label_2
_geom_bond_distance
Fe1 O1 1.989(6)
Fe1 O52 2.050(6)
Fe1 O11 2.058(6)
Fe1 O62 2.098(6)
Fe1 O21 2.128(7)
Fe1 N101 2.208(7)
Fe1 Fe2 3.2990(17)
Fe1 Fe3 3.353(2)
Fe2 O1 1.842(5)
Fe2 O22 1.998(6)
Fe2 O31 2.019(6)
Fe2 O12 2.035(6)
Fe2 O41 2.042(6)
Fe2 N201 2.249(7)
Fe2 Fe3 3.2503(17)
Fe3 O1 1.886(6)
Fe3 O61 2.010(6)
Fe3 O42 2.039(6)
Fe3 O51 2.057(6)
Fe3 O32 2.085(7)
Fe3 N301 2.226(8)
O11 C10 1.255(11)
O12 C10 1.269(11)
O22 C20 1.261(10)
O21 C20 1.260(12)
O31 C30 1.246(11)
O32 C30 1.260(11)
O41 C40 1.254(11)
O42 C40 1.256(11)
O51 C50 1.264(10)
O52 C50 1.240(10)
O61 C60 1.260(10)
O62 C60 1.247(10)
N101 C106 1.341(12)
N101 C102 1.343(12)
N201 C202 1.326(12)
N201 C206 1.333(12)
N301 C306 1.335(12)
N301 C302 1.339(12)
C10 C13 1.530(11)
C13 C16 1.526(13)
C13 C15 1.533(13)
C13 C14 1.544(13)
C20 C23 1.535(12)
C23 C25 1.513(14)
C23 C24 1.520(14)
C23 C26 1.545(13)
C30 C33 1.549(12)
C33 C36 1.507(13)
C33 C34 1.543(13)
C33 C35 1.546(13)
C40 C43 1.514(12)
C43 C44 1.535(17)
C43 C46 1.537(17)
C43 C45 1.568(13)
C50 C53 1.538(11)
C53 C56 1.519(13)
C53 C55 1.525(14)
C53 C54 1.545(15)
C60 C63 1.539(11)
C63 C65 1.529(12)
C63 C66 1.532(12)
C63 C64 1.540(11)
C102 C103 1.371(15)
C103 C104 1.348(16)
C104 C105 1.368(15)
C105 C106 1.363(13)
C202 C203 1.395(12)
C203 C204 1.383(13)
C204 C205 1.372(13)
C205 C206 1.399(11)
C302 C303 1.405(13)
C303 C304 1.380(15)
C304 C305 1.384(16)
C305 C306 1.396(14)
